data_7217240
loop_
_publ_author_name
'Khullar, Sadhika'
'Mandal, Sanjay'

_publ_section_title
;
 Non-hydrothermal synthesis, structural characterization and
 thermochemistry of water soluble and neutral coordination polymers of
 Zn(II) and Cd(II): precursors for the submicron-sized crystalline ZnO/CdO
;
_journal_name_full 'RSC Advances'
_journal_paper_doi 10.1039/C4RA03928A
_journal_year 2014
_chemical_formula_moiety 'C36 H34 N6 O8 Zn2'
_chemical_formula_sum 'C36 H34 N6 O8 Zn2'
_chemical_formula_weight 809.45
_chemical_name_common '[Zn2(adc)2(bpea)2]n'
_space_group_crystal_system monoclinic
_space_group_IT_number 14
_space_group_name_Hall '-P 2yn'
_space_group_name_H-M_alt 'P 1 21/n 1'
_symmetry_space_group_name_Hall '-P 2yn'
_symmetry_space_group_name_H-M 'P 1 21/n 1'
_atom_sites_solution_hydrogens geom
_atom_sites_solution_primary direct
_atom_sites_solution_secondary difmap
_cell_angle_alpha 90
_cell_angle_beta 98.500(4)
_cell_angle_gamma 90
_cell_formula_units_Z 2
_cell_length_a 8.7267(7)
_cell_length_b 14.1120(13)
_cell_length_c 14.2172(14)
_cell_measurement_reflns_used 8140
_cell_measurement_temperature 296.(2)
_cell_measurement_theta_max 24.7880
_cell_measurement_theta_min 2.5796
_cell_volume 1731.6(3)
_computing_cell_refinement 'SAINT V7.68A (Bruker AXS, 2009)'
_computing_data_collection 'Bruker Instrument Service v2012.12.0.2'
_computing_data_reduction 'SAINT V7.68A (Bruker AXS, 2009)'
_computing_molecular_graphics 'SHELXTL (Bruker AXS)'
_computing_publication_material 'SHELXTL (Bruker AXS)'
_computing_structure_refinement 'SHELXL-97 (Sheldrick, 2008)'
_computing_structure_solution 'SHELXS-97 (Sheldrick, 2008)'
_diffrn_ambient_temperature 296.(2)
_diffrn_detector_area_resol_mean 8.3333
_diffrn_measured_fraction_theta_full 0.994
_diffrn_measured_fraction_theta_max 0.994
_diffrn_measurement_device_type 'Bruker Kappa Apex2'
_diffrn_measurement_method 'phi and omega scans'
_diffrn_radiation_monochromator graphite
_diffrn_radiation_type 'Mo K\a'
_diffrn_radiation_wavelength 0.71073
_diffrn_reflns_av_R_equivalents 0.0511
_diffrn_reflns_av_sigmaI/netI 0.0349
_diffrn_reflns_limit_h_max 10
_diffrn_reflns_limit_h_min -10
_diffrn_reflns_limit_k_max 16
_diffrn_reflns_limit_k_min -16
_diffrn_reflns_limit_l_max 16
_diffrn_reflns_limit_l_min -16
_diffrn_reflns_number 19975
_diffrn_reflns_theta_full 25.13
_diffrn_reflns_theta_max 25.13
_diffrn_reflns_theta_min 2.04
_diffrn_source 'sealed tube'
_diffrn_source_type 'fine focus'
_exptl_absorpt_coefficient_mu 1.448
_exptl_absorpt_correction_T_max 0.7452
_exptl_absorpt_correction_T_min 0.6698
_exptl_absorpt_correction_type multi-scan
_exptl_absorpt_process_details 'SADABS V2008/1 (Bruker AXS)'
_exptl_crystal_colour colourless
_exptl_crystal_density_diffrn 1.560
_exptl_crystal_density_method 'not measured'
_exptl_crystal_description rectangular
_exptl_crystal_F_000 840
_exptl_crystal_size_max 0.150
_exptl_crystal_size_mid 0.100
_exptl_crystal_size_min 0.100
_refine_diff_density_max 0.450
_refine_diff_density_min -0.382
_refine_ls_extinction_method none
_refine_ls_goodness_of_fit_ref 1.053
_refine_ls_hydrogen_treatment undef
_refine_ls_matrix_type full
_refine_ls_number_parameters 236
_refine_ls_number_reflns 3071
_refine_ls_number_restraints 0
_refine_ls_restrained_S_all 1.053
_refine_ls_R_factor_all 0.0411
_refine_ls_R_factor_gt 0.0301
_refine_ls_shift/su_max 0.001
_refine_ls_shift/su_mean 0.000
_refine_ls_structure_factor_coef Fsqd
_refine_ls_weighting_details 'calc w=1/[\s^2^(Fo^2^)+(0.0401P)^2^+0.4926P] where P=(Fo^2^+2Fc^2^)/3'
_refine_ls_weighting_scheme calc
_refine_ls_wR_factor_gt 0.0767
_refine_ls_wR_factor_ref 0.0825
_reflns_number_gt 2474
_reflns_number_total 3071
_reflns_threshold_expression >2sigma(I)
_cod_data_source_file c4ra03928a2.cif
_cod_data_source_block 2
_cod_database_code 7217240

loop_
_space_group_symop_operation_xyz
'x, y, z'
'-x+1/2, y+1/2, -z+1/2'
'-x, -y, -z'
'x-1/2, -y-1/2, z-1/2'

loop_
_atom_site_type_symbol
_atom_site_label
_atom_site_fract_x
_atom_site_fract_y
_atom_site_fract_z
_atom_site_U_iso_or_equiv
_atom_site_adp_type
_atom_site_calc_flag
_atom_site_refinement_flags
_atom_site_occupancy
Zn Zn1 0.18667(3) 0.254102(17) 0.336301(18) 0.02791(12) Uani d . 1
O O1 0.14858(19) 0.16835(12) 0.44526(12) 0.0440(4) Uani d . 1
O O2 0.0329(2) 0.08595(13) 0.32209(13) 0.0486(5) Uani d . 1
O O3 0.32685(19) 0.35811(13) 0.38854(13) 0.0517(5) Uani d . 1
O O4 0.2004(2) 0.4202(2) 0.49523(19) 0.1064(11) Uani d . 1
N N1 -0.0394(2) 0.30690(13) 0.30582(13) 0.0317(4) Uani d . 1
N N2 0.1436(2) 0.24727(13) 0.17712(15) 0.0343(5) Uani d . 1
N N3 0.3825(2) 0.17931(14) 0.30217(14) 0.0364(5) Uani d . 1
C C1 -0.1149(3) 0.34977(18) 0.37025(18) 0.0410(6) Uani d . 1
H H1 -0.0647 0.3569 0.4323 0.049 Uiso calc R 1
C C2 -0.2632(3) 0.3831(2) 0.3473(2) 0.0510(7) Uani d . 1
H H2 -0.3137 0.4113 0.3933 0.061 Uiso calc R 1
C C3 -0.3358(3) 0.3741(2) 0.2551(2) 0.0530(8) Uani d . 1
H H3 -0.4358 0.3972 0.2378 0.064 Uiso calc R 1
C C4 -0.2602(3) 0.33082(19) 0.1888(2) 0.0460(7) Uani d . 1
H H4 -0.3077 0.3245 0.1261 0.055 Uiso calc R 1
C C5 -0.1117(3) 0.29675(17) 0.21693(17) 0.0337(5) Uani d . 1
C C6 -0.0264(3) 0.24226(18) 0.14976(18) 0.0385(6) Uani d . 1
H H6A -0.0587 0.1765 0.1488 0.046 Uiso calc R 1
H H6B -0.0539 0.2675 0.086 0.046 Uiso calc R 1
C C7 0.2195(3) 0.15868(19) 0.15300(18) 0.0433(6) Uani d . 1
H H7A 0.2318 0.1594 0.0863 0.052 Uiso calc R 1
H H7B 0.1551 0.1049 0.1636 0.052 Uiso calc R 1
C C8 0.3765(3) 0.14866(17) 0.21350(18) 0.0374(6) Uani d . 1
C C9 0.5030(3) 0.1080(2) 0.1809(2) 0.0529(7) Uani d . 1
H H9 0.497 0.088 0.1182 0.063 Uiso calc R 1
C C10 0.6378(3) 0.0979(2) 0.2438(3) 0.0588(8) Uani d . 1
H H10 0.7248 0.0712 0.2236 0.071 Uiso calc R 1
C C11 0.6440(3) 0.1268(2) 0.3355(2) 0.0589(8) Uani d . 1
H H11 0.7336 0.119 0.3791 0.071 Uiso calc R 1
C C12 0.5147(3) 0.1678(2) 0.3619(2) 0.0518(7) Uani d . 1
H H12 0.519 0.1887 0.4243 0.062 Uiso calc R 1
C C13 0.2124(3) 0.3282(2) 0.1320(2) 0.0478(7) Uani d . 1
H H13A 0.1977 0.3181 0.0638 0.057 Uiso calc R 1
H H13B 0.3231 0.3289 0.1539 0.057 Uiso calc R 1
C C14 0.1480(4) 0.4227(2) 0.1511(3) 0.0715(10) Uani d . 1
H H14A 0.0394 0.4242 0.1266 0.107 Uiso calc R 1
H H14B 0.2007 0.4709 0.1206 0.107 Uiso calc R 1
H H14C 0.1622 0.4339 0.2184 0.107 Uiso calc R 1
C C15 0.0705(3) 0.09900(18) 0.40776(18) 0.0370(6) Uani d . 1
C C16 0.0215(3) 0.02864(18) 0.47423(18) 0.0399(6) Uani d . 1
C C17 0.3111(3) 0.41344(17) 0.45372(17) 0.0357(6) Uani d . 1
C C18 0.4467(2) 0.47478(16) 0.48604(16) 0.0309(5) Uani d . 1

loop_
_atom_site_aniso_label
_atom_site_aniso_U_11
_atom_site_aniso_U_22
_atom_site_aniso_U_33
_atom_site_aniso_U_12
_atom_site_aniso_U_13
_atom_site_aniso_U_23
Zn1 0.02781(17) 0.0292(2) 0.02615(18) -0.00472(10) 0.00199(12) -0.00375(11)
O1 0.0485(10) 0.0427(11) 0.0402(10) -0.0108(9) 0.0039(8) 0.0086(8)
O2 0.0549(11) 0.0485(12) 0.0420(11) -0.0068(9) 0.0053(9) 0.0050(9)
O3 0.0431(10) 0.0503(12) 0.0624(13) -0.0179(9) 0.0098(9) -0.0286(10)
O4 0.0535(13) 0.153(3) 0.121(2) -0.0482(15) 0.0396(14) -0.089(2)
N1 0.0300(10) 0.0321(12) 0.0320(11) -0.0042(8) 0.0012(8) -0.0015(9)
N2 0.0338(11) 0.0373(13) 0.0312(11) -0.0070(8) 0.0029(9) -0.0023(9)
N3 0.0337(11) 0.0355(12) 0.0397(12) 0.0007(9) 0.0047(9) -0.0054(9)
C1 0.0411(14) 0.0442(16) 0.0384(14) -0.0027(12) 0.0077(11) -0.0097(12)
C2 0.0406(15) 0.0468(18) 0.068(2) 0.0017(13) 0.0170(14) -0.0110(15)
C3 0.0333(14) 0.0464(18) 0.076(2) 0.0027(12) -0.0015(15) 0.0019(15)
C4 0.0377(14) 0.0484(17) 0.0479(17) -0.0040(12) -0.0073(12) 0.0060(13)
C5 0.0312(12) 0.0329(14) 0.0357(14) -0.0081(11) 0.0005(10) 0.0031(11)
C6 0.0376(14) 0.0474(17) 0.0285(14) -0.0100(11) -0.0013(11) -0.0030(11)
C7 0.0473(15) 0.0482(17) 0.0349(15) -0.0065(13) 0.0082(12) -0.0166(12)
C8 0.0399(13) 0.0311(14) 0.0432(15) -0.0025(11) 0.0125(11) -0.0045(12)
C9 0.0584(18) 0.0460(18) 0.0592(19) -0.0003(14) 0.0247(15) -0.0112(14)
C10 0.0427(16) 0.0403(18) 0.098(3) 0.0059(13) 0.0254(17) 0.0003(17)
C11 0.0418(15) 0.058(2) 0.075(2) 0.0099(14) 0.0017(15) 0.0013(17)
C12 0.0425(15) 0.0583(19) 0.0518(18) 0.0078(13) -0.0019(13) -0.0030(14)
C13 0.0426(15) 0.0558(19) 0.0447(16) -0.0098(13) 0.0053(12) 0.0077(13)
C14 0.071(2) 0.0440(19) 0.104(3) -0.0109(16) 0.0264(19) 0.0180(19)
C15 0.0305(13) 0.0363(16) 0.0450(16) 0.0033(11) 0.0084(11) 0.0091(12)
C16 0.0370(13) 0.0370(16) 0.0450(16) -0.0009(11) 0.0044(11) 0.0070(11)
C17 0.0300(12) 0.0358(15) 0.0401(15) -0.0036(11) 0.0009(11) -0.0053(12)
C18 0.0319(12) 0.0267(14) 0.0329(13) 0.0032(9) 0.0005(10) -0.0032(10)

loop_
_atom_type_symbol
_atom_type_description
_atom_type_scat_dispersion_real
_atom_type_scat_dispersion_imag
_atom_type_scat_source
C C 0.0033 0.0016 'International Tables Vol C Tables 4.2.6.8 and 6.1.1.4'
H H 0.0000 0.0000 'International Tables Vol C Tables 4.2.6.8 and 6.1.1.4'
N N 0.0061 0.0033 'International Tables Vol C Tables 4.2.6.8 and 6.1.1.4'
O O 0.0106 0.0060 'International Tables Vol C Tables 4.2.6.8 and 6.1.1.4'
Zn Zn 0.2839 1.4301 'International Tables Vol C Tables 4.2.6.8 and 6.1.1.4'

loop_
_geom_angle_atom_site_label_1
_geom_angle_atom_site_label_2
_geom_angle_atom_site_label_3
_geom_angle_site_symmetry_1
_geom_angle
O3 Zn1 O1 . 108.46(8)
O3 Zn1 N1 . 108.93(7)
O1 Zn1 N1 . 96.57(7)
O3 Zn1 N3 . 88.90(7)
O1 Zn1 N3 . 96.09(7)
N1 Zn1 N3 . 153.47(8)
O3 Zn1 N2 . 114.34(7)
O1 Zn1 N2 . 136.27(7)
N1 Zn1 N2 . 78.12(7)
N3 Zn1 N2 . 76.61(7)
C15 O1 Zn1 . 106.16(15)
C17 O3 Zn1 . 128.16(16)
C5 N1 C1 . 118.8(2)
C5 N1 Zn1 . 117.19(15)
C1 N1 Zn1 . 124.00(16)
C7 N2 C6 . 111.41(18)
C7 N2 C13 . 109.1(2)
C6 N2 C13 . 112.23(19)
C7 N2 Zn1 . 104.87(15)
C6 N2 Zn1 . 106.24(14)
C13 N2 Zn1 . 112.73(15)
C8 N3 C12 . 118.2(2)
C8 N3 Zn1 . 117.33(15)
C12 N3 Zn1 . 124.22(17)
N1 C1 C2 . 122.1(2)
N1 C1 H1 . 118.9
C2 C1 H1 . 118.9
C1 C2 C3 . 118.7(3)
C1 C2 H2 . 120.6
C3 C2 H2 . 120.6
C4 C3 C2 . 119.7(3)
C4 C3 H3 . 120.1
C2 C3 H3 . 120.1
C3 C4 C5 . 118.8(2)
C3 C4 H4 . 120.6
C5 C4 H4 . 120.6
N1 C5 C4 . 121.8(2)
N1 C5 C6 . 116.5(2)
C4 C5 C6 . 121.6(2)
N2 C6 C5 . 112.30(19)
N2 C6 H6A . 109.1
C5 C6 H6A . 109.1
N2 C6 H6B . 109.1
C5 C6 H6B . 109.1
H6A C6 H6B . 107.9
N2 C7 C8 . 110.26(19)
N2 C7 H7A . 109.6
C8 C7 H7A . 109.6
N2 C7 H7B . 109.6
C8 C7 H7B . 109.6
H7A C7 H7B . 108.1
N3 C8 C9 . 122.2(2)
N3 C8 C7 . 114.5(2)
C9 C8 C7 . 123.3(2)
C10 C9 C8 . 118.3(3)
C10 C9 H9 . 120.9
C8 C9 H9 . 120.9
C11 C10 C9 . 120.0(3)
C11 C10 H10 . 120.0
C9 C10 H10 . 120.0
C10 C11 C12 . 118.2(3)
C10 C11 H11 . 120.9
C12 C11 H11 . 120.9
N3 C12 C11 . 123.0(3)
N3 C12 H12 . 118.5
C11 C12 H12 . 118.5
N2 C13 C14 . 115.1(2)
N2 C13 H13A . 108.5
C14 C13 H13A . 108.5
N2 C13 H13B . 108.5
C14 C13 H13B . 108.5
H13A C13 H13B . 107.5
C13 C14 H14A . 109.5
C13 C14 H14B . 109.5
H14A C14 H14B . 109.5
C13 C14 H14C . 109.5
H14A C14 H14C . 109.5
H14B C14 H14C . 109.5
O2 C15 O1 . 125.6(2)
O2 C15 C16 . 118.3(2)
O1 C15 C16 . 116.1(2)
C16 C16 C15 3_556 178.1(4)
O4 C17 O3 . 127.0(2)
O4 C17 C18 . 117.5(2)
O3 C17 C18 . 115.4(2)
C18 C18 C17 3_666 178.1(3)

loop_
_geom_bond_atom_site_label_1
_geom_bond_atom_site_label_2
_geom_bond_site_symmetry_2
_geom_bond_distance
Zn1 O3 . 1.9833(16)
Zn1 O1 . 2.0315(16)
Zn1 N1 . 2.0936(18)
Zn1 N3 . 2.1248(19)
Zn1 N2 . 2.241(2)
O1 C15 . 1.265(3)
O2 C15 . 1.228(3)
O3 C17 . 1.235(3)
O4 C17 . 1.207(3)
N1 C5 . 1.334(3)
N1 C1 . 1.348(3)
N2 C7 . 1.479(3)
N2 C6 . 1.479(3)
N2 C13 . 1.480(3)
N3 C8 . 1.327(3)
N3 C12 . 1.337(3)
C1 C2 . 1.370(4)
C1 H1 . 0.93
C2 C3 . 1.376(4)
C2 H2 . 0.93
C3 C4 . 1.371(4)
C3 H3 . 0.93
C4 C5 . 1.384(3)
C4 H4 . 0.93
C5 C6 . 1.506(3)
C6 H6A . 0.97
C6 H6B . 0.97
C7 C8 . 1.513(4)
C7 H7A . 0.97
C7 H7B . 0.97
C8 C9 . 1.383(3)
C9 C10 . 1.376(4)
C9 H9 . 0.93
C10 C11 . 1.359(4)
C10 H10 . 0.93
C11 C12 . 1.369(4)
C11 H11 . 0.93
C12 H12 . 0.93
C13 C14 . 1.488(4)
C13 H13A . 0.97
C13 H13B . 0.97
C14 H14A . 0.96
C14 H14B . 0.96
C14 H14C . 0.96
C15 C16 . 1.477(3)
C16 C16 3_556 1.188(5)
C17 C18 . 1.483(3)
C18 C18 3_666 1.192(4)
